data_7050438
loop_
_publ_author_name
'Calleja, Maria'
'Mason, Sax A.'
'Prince, Paul D.'
'Steed, Jonathan W.'
'Wilkinson, Clive'

_publ_section_title
;
 Anisotropic thermal expansion in 18-crown-6&#x00B7;2 H2O&#x00B7;2 HNO3
;
_journal_issue 1
_journal_name_full 'New Journal of Chemistry'
_journal_page_first 28
_journal_paper_doi 10.1039/b207292k
_journal_volume 27
_journal_year 2003
_chemical_formula_sum 'C12 H30 N2 O14'
_chemical_formula_weight 426.38
_space_group_IT_number 2
_symmetry_cell_setting triclinic
_symmetry_space_group_name_Hall '-P 1'
_symmetry_space_group_name_H-M 'P -1'
_atom_sites_solution_hydrogens geom
_atom_sites_solution_primary direct
_atom_sites_solution_secondary difmap
_audit_creation_method SHELXL-97
_cell_angle_alpha 73.160(4)
_cell_angle_beta 68.710(3)
_cell_angle_gamma 87.818(4)
_cell_formula_units_Z 1
_cell_length_a 7.4650(15)
_cell_length_b 7.8137(16)
_cell_length_c 9.6921(19)
_cell_measurement_temperature 100(2)
_cell_volume 502.73(18)
_computing_cell_refinement 'DENZO-SMN (Otwinowski & Minor, 1997)'
_computing_data_collection 'Collect (Nonius, 1998)'
_computing_data_reduction 'DENZO-SMN (Otwinowski & Minor, 1997)'
_computing_molecular_graphics 'X-Seed (Barbour, 1999)'
_computing_publication_material 'CIFTAB (Sheldrick, 1997)'
_computing_structure_refinement 'SHELXL-97 (Sheldrick, 1997)'
_computing_structure_solution 'SHELXS-97 (Sheldrick, 1990)'
_diffrn_ambient_temperature 100(2)
_diffrn_measured_fraction_theta_full 0.983
_diffrn_measured_fraction_theta_max 0.983
_diffrn_measurement_device_type 'Nonis KappaCCD CCD diffractometer'
_diffrn_measurement_method 'phi & omega scans'
_diffrn_radiation_monochromator graphite
_diffrn_radiation_source 'fine-focus sealed tube'
_diffrn_radiation_type MoK\a
_diffrn_radiation_wavelength 0.71073
_diffrn_reflns_av_R_equivalents 0.0618
_diffrn_reflns_av_sigmaI/netI 0.0717
_diffrn_reflns_limit_h_max 9
_diffrn_reflns_limit_h_min -9
_diffrn_reflns_limit_k_max 10
_diffrn_reflns_limit_k_min -10
_diffrn_reflns_limit_l_max 12
_diffrn_reflns_limit_l_min -12
_diffrn_reflns_number 4017
_diffrn_reflns_theta_full 27.49
_diffrn_reflns_theta_max 27.49
_diffrn_reflns_theta_min 3.86
_diffrn_standards_decay_% 0.0
_exptl_absorpt_coefficient_mu 0.129
_exptl_absorpt_correction_T_max 0.9746
_exptl_absorpt_correction_T_min 0.9622
_exptl_absorpt_correction_type multi-scan
_exptl_crystal_colour block
_exptl_crystal_density_diffrn 1.408
_exptl_crystal_density_method 'not measured'
_exptl_crystal_description Colourless
_exptl_crystal_F_000 228
_exptl_crystal_size_max 0.30
_exptl_crystal_size_mid 0.25
_exptl_crystal_size_min 0.20
_refine_diff_density_max 0.233
_refine_diff_density_min -0.228
_refine_diff_density_rms 0.047
_refine_ls_extinction_coef 0.046(8)
_refine_ls_extinction_expression Fc^*^=kFc[1+0.001xFc^2^\l^3^/sin(2\q)]^-1/4^
_refine_ls_extinction_method SHELXL
_refine_ls_goodness_of_fit_ref 1.054
_refine_ls_hydrogen_treatment mixed
_refine_ls_matrix_type full
_refine_ls_number_parameters 140
_refine_ls_number_reflns 2274
_refine_ls_number_restraints 0
_refine_ls_restrained_S_all 1.054
_refine_ls_R_factor_all 0.0493
_refine_ls_R_factor_gt 0.0367
_refine_ls_shift/su_max 0.001
_refine_ls_shift/su_mean 0.000
_refine_ls_structure_factor_coef Fsqd
_refine_ls_weighting_details 'calc w=1/[\s^2^(Fo^2^)+(0.0251P)^2^+0.1249P] where P=(Fo^2^+2Fc^2^)/3'
_refine_ls_weighting_scheme calc
_refine_ls_wR_factor_gt 0.0803
_refine_ls_wR_factor_ref 0.0840
_reflns_number_gt 1877
_reflns_number_total 2274
_reflns_threshold_expression >2sigma(I)
_cod_data_source_file b207292k.txt
_cod_data_source_block Neutron_20K
_cod_original_cell_volume 502.73(17)
_cod_original_sg_symbol_H-M P-1
_cod_database_code 7050438

loop_
_symmetry_equiv_pos_as_xyz
'x, y, z'
'-x, -y, -z'

loop_
_atom_site_label
_atom_site_type_symbol
_atom_site_fract_x
_atom_site_fract_y
_atom_site_fract_z
_atom_site_U_iso_or_equiv
_atom_site_adp_type
_atom_site_occupancy
_atom_site_symmetry_multiplicity
_atom_site_calc_flag
_atom_site_refinement_flags
_atom_site_disorder_assembly
_atom_site_disorder_group
O1 O -0.38071(12) 0.46356(10) 1.27739(9) 0.0211(2) Uani 1 1 d . . .
O4 O 0.14453(13) 0.35276(12) 1.06033(10) 0.0229(2) Uani 1 1 d . . .
O3 O 0.08716(12) 0.25537(10) 0.82621(9) 0.0206(2) Uani 1 1 d . . .
O2 O -0.30075(12) 0.29385(10) 1.03697(9) 0.0202(2) Uani 1 1 d . . .
O5 O -0.09169(13) 0.14694(11) 1.29958(10) 0.0239(2) Uani 1 1 d . . .
O6 O -0.03553(14) 0.31961(11) 1.42431(10) 0.0281(2) Uani 1 1 d . . .
N1 N -0.12298(15) 0.18753(13) 1.43142(11) 0.0220(2) Uani 1 1 d . . .
O7 O -0.23833(15) 0.08487(13) 1.54759(11) 0.0373(3) Uani 1 1 d . . .
C3 C -0.45940(18) 0.23733(16) 1.18309(13) 0.0226(3) Uani 1 1 d . . .
H3A H -0.4184 0.1487 1.2601 0.027 Uiso 1 1 calc R . .
H3B H -0.5665 0.1798 1.1711 0.027 Uiso 1 1 calc R . .
C5 C -0.09018(18) 0.21808(16) 0.81236(14) 0.0224(3) Uani 1 1 d . . .
H5A H -0.0735 0.1270 0.7567 0.027 Uiso 1 1 calc R . .
H5B H -0.1283 0.3286 0.7518 0.027 Uiso 1 1 calc R . .
C6 C 0.24523(18) 0.29646(15) 0.67958(13) 0.0227(3) Uani 1 1 d . . .
H6A H 0.2109 0.3882 0.6003 0.027 Uiso 1 1 calc R . .
H6B H 0.2747 0.1874 0.6455 0.027 Uiso 1 1 calc R . .
C2 C -0.52585(18) 0.39792(16) 1.23819(14) 0.0238(3) Uani 1 1 d . . .
H2A H -0.5509 0.4928 1.1556 0.029 Uiso 1 1 calc R . .
H2B H -0.6473 0.3642 1.3301 0.029 Uiso 1 1 calc R . .
C4 C -0.24429(19) 0.15035(15) 0.96991(15) 0.0230(3) Uani 1 1 d . . .
H4A H -0.3573 0.0978 0.9618 0.028 Uiso 1 1 calc R . .
H4B H -0.1957 0.0553 1.0373 0.028 Uiso 1 1 calc R . .
C1 C -0.41771(18) 0.63445(15) 1.30244(14) 0.0235(3) Uani 1 1 d . . .
H1A H -0.5335 0.6234 1.3971 0.028 Uiso 1 1 calc R . .
H1B H -0.4412 0.7185 1.2134 0.028 Uiso 1 1 calc R . .
H42 H 0.118(2) 0.336(2) 0.986(2) 0.040(4) Uiso 1 1 d . . .
H41 H 0.178(3) 0.465(2) 1.039(2) 0.046(5) Uiso 1 1 d . . .
H51 H 0.001(3) 0.245(3) 1.214(2) 0.061(5) Uiso 1 1 d . . .

loop_
_atom_site_aniso_label
_atom_site_aniso_U_11
_atom_site_aniso_U_22
_atom_site_aniso_U_33
_atom_site_aniso_U_23
_atom_site_aniso_U_13
_atom_site_aniso_U_12
O1 0.0196(5) 0.0229(4) 0.0205(4) -0.0059(3) -0.0078(4) 0.0032(3)
O4 0.0262(5) 0.0248(5) 0.0164(4) -0.0036(3) -0.0075(4) -0.0033(4)
O3 0.0204(5) 0.0244(4) 0.0151(4) -0.0051(3) -0.0051(3) 0.0000(3)
O2 0.0194(5) 0.0195(4) 0.0180(4) -0.0040(3) -0.0037(4) -0.0023(3)
O5 0.0291(5) 0.0210(4) 0.0197(4) -0.0061(3) -0.0064(4) -0.0023(3)
O6 0.0331(6) 0.0261(5) 0.0279(5) -0.0081(4) -0.0136(4) -0.0030(4)
N1 0.0219(6) 0.0223(5) 0.0191(5) -0.0035(4) -0.0065(4) 0.0018(4)
O7 0.0378(6) 0.0374(5) 0.0216(5) 0.0004(4) 0.0004(4) -0.0108(4)
C3 0.0171(6) 0.0277(6) 0.0185(6) -0.0012(5) -0.0052(5) -0.0059(5)
C5 0.0261(7) 0.0231(6) 0.0239(6) -0.0111(5) -0.0128(5) 0.0036(5)
C6 0.0277(7) 0.0213(6) 0.0150(6) -0.0056(4) -0.0032(5) 0.0025(5)
C2 0.0155(7) 0.0345(7) 0.0181(6) -0.0047(5) -0.0047(5) 0.0008(5)
C4 0.0236(7) 0.0176(5) 0.0296(7) -0.0078(5) -0.0111(5) -0.0004(4)
C1 0.0227(7) 0.0232(6) 0.0176(6) -0.0041(4) -0.0015(5) 0.0062(5)

loop_
_atom_type_symbol
_atom_type_description
_atom_type_scat_dispersion_real
_atom_type_scat_dispersion_imag
_atom_type_scat_source
C C 0.0033 0.0016 'International Tables Vol C Tables 4.2.6.8 and 6.1.1.4'
H H 0.0000 0.0000 'International Tables Vol C Tables 4.2.6.8 and 6.1.1.4'
N N 0.0061 0.0033 'International Tables Vol C Tables 4.2.6.8 and 6.1.1.4'
O O 0.0106 0.0060 'International Tables Vol C Tables 4.2.6.8 and 6.1.1.4'

loop_
_geom_angle_atom_site_label_1
_geom_angle_atom_site_label_2
_geom_angle_atom_site_label_3
_geom_angle
_geom_angle_site_symmetry_1
_geom_angle_site_symmetry_3
_geom_angle_publ_flag
C1 O1 C2 112.21(9) . . ?
C5 O3 C6 111.81(9) . . ?
C4 O2 C3 111.77(9) . . ?
O6 N1 O7 126.62(11) . . ?
O6 N1 O5 118.21(10) . . ?
O7 N1 O5 115.17(10) . . ?
O2 C3 C2 109.03(9) . . ?
O3 C5 C4 109.87(9) . . ?
O3 C6 C1 108.67(9) . 2_567 ?
O1 C2 C3 109.36(10) . . ?
O2 C4 C5 110.08(9) . . ?
O1 C1 C6 108.24(9) . 2_567 ?

loop_
_geom_bond_atom_site_label_1
_geom_bond_atom_site_label_2
_geom_bond_distance
_geom_bond_site_symmetry_2
_geom_bond_publ_flag
O1 C1 1.4245(14) . ?
O1 C2 1.4267(15) . ?
O3 C5 1.4270(15) . ?
O3 C6 1.4359(14) . ?
O2 C4 1.4299(14) . ?
O2 C3 1.4362(14) . ?
O5 N1 1.3418(13) . ?
O6 N1 1.2139(13) . ?
N1 O7 1.2157(14) . ?
C3 C2 1.5013(17) . ?
C5 C4 1.4959(18) . ?
C6 C1 1.5000(18) 2_567 ?
C1 C6 1.5000(18) 2_567 ?

loop_
_geom_hbond_atom_site_label_D
_geom_hbond_atom_site_label_H
_geom_hbond_atom_site_label_A
_geom_hbond_distance_DH
_geom_hbond_distance_HA
_geom_hbond_distance_DA
_geom_hbond_angle_DHA
_geom_hbond_site_symmetry_A
O4 H42 O3 0.855(18) 1.922(18) 2.7645(12) 168.1(15) .
O4 H41 O2 0.868(19) 1.939(19) 2.7950(13) 168.7(17) 2_567
O5 H51 O4 1.01(2) 1.50(2) 2.4817(13) 163.4(17) .

loop_
_geom_torsion_atom_site_label_1
_geom_torsion_atom_site_label_2
_geom_torsion_atom_site_label_3
_geom_torsion_atom_site_label_4
_geom_torsion
_geom_torsion_site_symmetry_1
_geom_torsion_site_symmetry_2
_geom_torsion_site_symmetry_3
_geom_torsion_site_symmetry_4
_geom_torsion_publ_flag
C4 O2 C3 C2 -173.62(9) . . . . ?
C6 O3 C5 C4 171.80(8) . . . . ?
C5 O3 C6 C1 170.02(9) . . . 2_567 ?
C1 O1 C2 C3 168.92(9) . . . . ?
O2 C3 C2 O1 -68.19(11) . . . . ?
C3 O2 C4 C5 175.31(9) . . . . ?
O3 C5 C4 O2 72.70(11) . . . . ?
C2 O1 C1 C6 -172.09(9) . . . 2_567 ?
